data_4086478
loop_
_publ_author_name
'Korb, Marcus'
'Swarts, Pieter J.'
'Miesel, Dominique'
'Hildebrandt, Alexander'
'Swarts, Jannie C.'
'Lang, Heinrich'

_publ_section_title
;
 Nucleophilic Aromatic Substitution Reactions for the Synthesis of
 Ferrocenyl Aryl Ethers
;
_journal_issue 9
_journal_name_full Organometallics
_journal_page_first 1287
_journal_paper_doi 10.1021/acs.organomet.6b00157
_journal_volume 35
_journal_year 2016
_chemical_formula_moiety 'C16 H11 F Fe N2 O5'
_chemical_formula_sum 'C16 H11 F Fe N2 O5'
_chemical_formula_weight 386.12
_chemical_name_systematic
;
 ?
;
_space_group_crystal_system monoclinic
_space_group_IT_number 14
_space_group_name_Hall '-P 2yn'
_space_group_name_H-M_alt 'P 1 21/n 1'
_symmetry_space_group_name_Hall '-P 2yn'
_symmetry_space_group_name_H-M 'P 1 21/n 1'
_atom_sites_solution_hydrogens geom
_audit_creation_method SHELXL-2013
_cell_angle_alpha 90
_cell_angle_beta 107.779(2)
_cell_angle_gamma 90
_cell_formula_units_Z 8
_cell_length_a 18.0108(4)
_cell_length_b 7.4492(2)
_cell_length_c 22.7498(6)
_cell_measurement_reflns_used 5346
_cell_measurement_temperature 110
_cell_measurement_theta_max 28.6740
_cell_measurement_theta_min 3.3200
_cell_volume 2906.48(13)
_computing_cell_refinement
;
CrysAlisPro, Agilent Technologies,
Version 1.171.37.31 (release 14-01-2014 CrysAlis171 .NET)
(compiled Jan 14 2014,18:38:05)
;
_computing_data_collection
;
CrysAlisPro, Agilent Technologies,
Version 1.171.37.31 (release 14-01-2014 CrysAlis171 .NET)
(compiled Jan 14 2014,18:38:05)
;
_computing_data_reduction
;
CrysAlisPro, Agilent Technologies,
Version 1.171.37.31 (release 14-01-2014 CrysAlis171 .NET)
(compiled Jan 14 2014,18:38:05)
;
_computing_structure_refinement 'SHELXL-2013 (Sheldrick, 2013)'
_computing_structure_solution 'SHELXS-2013 (Sheldrick, 2013)'
_diffrn_ambient_temperature 110
_diffrn_measured_fraction_theta_full 0.998
_diffrn_measured_fraction_theta_max 0.998
_diffrn_measurement_device_type 'oxford gemini s'
_diffrn_measurement_method '\w scans'
_diffrn_radiation_type MoK\a
_diffrn_radiation_wavelength 0.71073
_diffrn_reflns_av_R_equivalents 0.0314
_diffrn_reflns_av_unetI/netI 0.0426
_diffrn_reflns_Laue_measured_fraction_full 0.998
_diffrn_reflns_Laue_measured_fraction_max 0.998
_diffrn_reflns_limit_h_max 21
_diffrn_reflns_limit_h_min -21
_diffrn_reflns_limit_k_max 8
_diffrn_reflns_limit_k_min -8
_diffrn_reflns_limit_l_max 27
_diffrn_reflns_limit_l_min -27
_diffrn_reflns_number 14857
_diffrn_reflns_point_group_measured_fraction_full 0.998
_diffrn_reflns_point_group_measured_fraction_max 0.998
_diffrn_reflns_theta_full 25.000
_diffrn_reflns_theta_max 24.994
_diffrn_reflns_theta_min 2.892
_diffrn_standards_decay_% 0
_diffrn_standards_interval_count 50
_diffrn_standards_interval_time 10
_diffrn_standards_number 2
_exptl_absorpt_coefficient_mu 1.083
_exptl_absorpt_correction_T_max 1.00000
_exptl_absorpt_correction_T_min 0.88683
_exptl_absorpt_correction_type multi-scan
_exptl_absorpt_process_details
;
CrysAlisPro, Agilent Technologies,
Version 1.171.37.31 (release 14-01-2014 CrysAlis171 .NET)
(compiled Jan 14 2014,18:38:05)
Empirical absorption correction using spherical harmonics,
 implemented in SCALE3 ABSPACK scaling algorithm.
;
_exptl_crystal_colour red
_exptl_crystal_density_diffrn 1.765
_exptl_crystal_description block
_exptl_crystal_F_000 1568
_exptl_crystal_size_max 0.3
_exptl_crystal_size_mid 0.3
_exptl_crystal_size_min 0.1
_refine_diff_density_max 0.503
_refine_diff_density_min -0.430
_refine_diff_density_rms 0.065
_refine_ls_extinction_method none
_refine_ls_goodness_of_fit_ref 1.026
_refine_ls_hydrogen_treatment constr
_refine_ls_matrix_type full
_refine_ls_number_parameters 451
_refine_ls_number_reflns 5109
_refine_ls_number_restraints 0
_refine_ls_restrained_S_all 1.026
_refine_ls_R_factor_all 0.0496
_refine_ls_R_factor_gt 0.0354
_refine_ls_shift/su_max 0.001
_refine_ls_shift/su_mean 0.000
_refine_ls_structure_factor_coef Fsqd
_refine_ls_weighting_details 'w=1/[\s^2^(Fo^2^)+(0.0370P)^2^+0.7215P] where P=(Fo^2^+2Fc^2^)/3'
_refine_ls_weighting_scheme calc
_refine_ls_wR_factor_gt 0.0773
_refine_ls_wR_factor_ref 0.0822
_reflns_Friedel_coverage 0.000
_reflns_number_gt 4132
_reflns_number_total 5109
_reflns_threshold_expression 'I > 2\s(I)'
_cod_data_source_file om6b00157_si_002.cif
_cod_data_source_block MK-PS-X-F1
_cod_depositor_comments 'Adding full bibliography for 4086474--4086481.cif.'
_cod_database_code 4086478
_shelx_space_group_comment
;
The symmetry employed for this shelxl refinement is uniquely defined
by the following loop, which should always be used as a source of
symmetry information in preference to the above space-group names.
They are only intended as comments.
;
_shelxl_version_number 2013-4

loop_
_space_group_symop_operation_xyz
'x, y, z'
'-x+1/2, y+1/2, -z+1/2'
'-x, -y, -z'
'x-1/2, -y-1/2, z-1/2'

loop_
_atom_site_label
_atom_site_type_symbol
_atom_site_fract_x
_atom_site_fract_y
_atom_site_fract_z
_atom_site_U_iso_or_equiv
_atom_site_adp_type
_atom_site_occupancy
_atom_site_site_symmetry_order
_atom_site_calc_flag
_atom_site_refinement_flags_posn
_atom_site_refinement_flags_adp
C1 C 0.13458(14) 0.2740(3) 0.69014(12) 0.0181(6) Uani 1 1 d . .
C2 C 0.06332(14) 0.3589(3) 0.68809(12) 0.0176(6) Uani 1 1 d . .
H2 H 0.0142 0.3321 0.6614 0.021 Uiso 1 1 calc R U
C3 C 0.08145(14) 0.4918(3) 0.73442(12) 0.0183(6) Uani 1 1 d . .
H3 H 0.0460 0.5696 0.7433 0.022 Uiso 1 1 calc R U
C4 C 0.16338(14) 0.4869(3) 0.76548(13) 0.0200(6) Uani 1 1 d . .
H4 H 0.1902 0.5598 0.7983 0.024 Uiso 1 1 calc R U
C5 C 0.19672(14) 0.3518(3) 0.73761(12) 0.0195(6) Uani 1 1 d . .
H5 H 0.2491 0.3202 0.7483 0.023 Uiso 1 1 calc R U
C6 C 0.10638(14) -0.0259(3) 0.78258(12) 0.0181(6) Uani 1 1 d . .
H6 H 0.1096 -0.1139 0.7545 0.022 Uiso 1 1 calc R U
C7 C 0.16957(14) 0.0456(3) 0.83045(12) 0.0173(6) Uani 1 1 d . .
H7 H 0.2216 0.0125 0.8392 0.021 Uiso 1 1 calc R U
C8 C 0.14006(14) 0.1762(3) 0.86275(12) 0.0197(6) Uani 1 1 d . .
H8 H 0.1691 0.2436 0.8963 0.024 Uiso 1 1 calc R U
C9 C 0.05782(14) 0.1854(4) 0.83438(13) 0.0199(6) Uani 1 1 d . .
H9 H 0.0235 0.2604 0.8461 0.024 Uiso 1 1 calc R U
C10 C 0.03750(14) 0.0607(3) 0.78524(13) 0.0201(6) Uani 1 1 d . .
H10 H -0.0126 0.0391 0.7591 0.024 Uiso 1 1 calc R U
C11 C 0.11996(13) 0.1441(3) 0.59206(12) 0.0168(6) Uani 1 1 d . .
C12 C 0.11877(13) -0.0101(3) 0.55653(12) 0.0161(6) Uani 1 1 d . .
C13 C 0.09887(13) -0.0036(3) 0.49335(12) 0.0158(6) Uani 1 1 d . .
H13 H 0.0986 -0.1078 0.4708 0.019 Uiso 1 1 calc R U
C14 C 0.07914(13) 0.1595(3) 0.46348(12) 0.0175(6) Uani 1 1 d . .
C15 C 0.08072(14) 0.3123(3) 0.49809(13) 0.0179(6) Uani 1 1 d . .
C16 C 0.10053(14) 0.3073(3) 0.56132(12) 0.0185(6) Uani 1 1 d . .
H16 H 0.1010 0.4124 0.5835 0.022 Uiso 1 1 calc R U
C17 C 0.14922(15) 0.8029(3) 0.08790(12) 0.0187(6) Uani 1 1 d . .
C18 C 0.09147(16) 0.9208(3) 0.05223(13) 0.0246(6) Uani 1 1 d . .
H18 H 0.0395 0.9256 0.0512 0.030 Uiso 1 1 calc R U
C19 C 0.12804(18) 1.0298(4) 0.01855(14) 0.0308(7) Uani 1 1 d . .
H19 H 0.1039 1.1191 -0.0093 0.037 Uiso 1 1 calc R U
C20 C 0.20689(17) 0.9813(4) 0.03402(13) 0.0287(7) Uani 1 1 d . .
H20 H 0.2436 1.0333 0.0181 0.034 Uiso 1 1 calc R U
C21 C 0.22148(15) 0.8399(4) 0.07792(12) 0.0228(6) Uani 1 1 d . .
H21 H 0.2689 0.7832 0.0964 0.027 Uiso 1 1 calc R U
C22 C 0.1104(2) 0.5036(4) -0.01925(14) 0.0373(8) Uani 1 1 d . .
H22 H 0.1049 0.4207 0.0097 0.045 Uiso 1 1 calc R U
C23 C 0.05028(17) 0.6092(4) -0.05766(14) 0.0320(7) Uani 1 1 d . .
H23 H -0.0020 0.6071 -0.0595 0.038 Uiso 1 1 calc R U
C24 C 0.08483(16) 0.7205(4) -0.09345(13) 0.0278(7) Uani 1 1 d . .
H24 H 0.0591 0.8062 -0.1222 0.033 Uiso 1 1 calc R U
C25 C 0.16575(16) 0.6766(4) -0.07717(13) 0.0250(6) Uani 1 1 d . .
H25 H 0.2020 0.7275 -0.0939 0.030 Uiso 1 1 calc R U
C26 C 0.18083(18) 0.5445(4) -0.03200(14) 0.0310(7) Uani 1 1 d . .
H26 H 0.2290 0.4916 -0.0132 0.037 Uiso 1 1 calc R U
C27 C 0.14703(13) 0.7036(3) 0.18538(12) 0.0159(6) Uani 1 1 d . .
C28 C 0.13478(13) 0.5662(3) 0.22349(12) 0.0145(6) Uani 1 1 d . .
C29 C 0.13968(13) 0.5960(3) 0.28382(12) 0.0153(6) Uani 1 1 d . .
H29 H 0.1290 0.5041 0.3077 0.018 Uiso 1 1 calc R U
C30 C 0.16079(13) 0.7648(3) 0.30903(12) 0.0155(6) Uani 1 1 d . .
C31 C 0.17361(13) 0.9020(3) 0.27205(12) 0.0155(6) Uani 1 1 d . .
C32 C 0.16590(13) 0.8741(3) 0.21046(12) 0.0161(6) Uani 1 1 d . .
H32 H 0.1733 0.9683 0.1860 0.019 Uiso 1 1 calc R U
N1 N 0.13924(12) -0.1868(3) 0.58529(11) 0.0194(5) Uani 1 1 d . .
N2 N 0.05978(12) 0.1608(3) 0.39615(11) 0.0207(5) Uani 1 1 d . .
N3 N 0.11626(11) 0.3829(3) 0.19949(10) 0.0182(5) Uani 1 1 d . .
N4 N 0.16731(12) 0.7924(3) 0.37378(10) 0.0195(5) Uani 1 1 d . .
O1 O 0.14381(10) 0.1271(2) 0.65403(8) 0.0201(4) Uani 1 1 d . .
O2 O 0.11560(13) -0.2307(3) 0.62742(11) 0.0420(6) Uani 1 1 d . .
O3 O 0.17802(11) -0.2861(2) 0.56241(9) 0.0290(5) Uani 1 1 d . .
O4 O 0.03428(11) 0.0219(3) 0.36836(9) 0.0296(5) Uani 1 1 d . .
O5 O 0.07131(11) 0.2999(3) 0.37160(9) 0.0299(5) Uani 1 1 d . .
O6 O 0.13619(9) 0.6653(2) 0.12552(8) 0.0191(4) Uani 1 1 d . .
O7 O 0.15073(10) 0.3227(2) 0.16478(9) 0.0240(4) Uani 1 1 d . .
O8 O 0.06843(10) 0.2992(2) 0.21719(9) 0.0252(5) Uani 1 1 d . .
O9 O 0.13417(10) 0.6846(2) 0.39800(9) 0.0236(4) Uani 1 1 d . .
O10 O 0.20538(11) 0.9206(3) 0.40078(9) 0.0311(5) Uani 1 1 d . .
Fe1 Fe 0.11445(2) 0.24312(5) 0.77136(2) 0.01345(11) Uani 1 1 d . .
Fe2 Fe 0.13813(2) 0.76569(5) -0.00133(2) 0.01739(11) Uani 1 1 d . .
F1 F 0.06023(9) 0.47202(19) 0.47036(7) 0.0270(4) Uani 1 1 d . .
F2 F 0.19098(8) 1.06807(18) 0.29414(7) 0.0226(4) Uani 1 1 d . .

loop_
_atom_site_aniso_label
_atom_site_aniso_U_11
_atom_site_aniso_U_22
_atom_site_aniso_U_33
_atom_site_aniso_U_23
_atom_site_aniso_U_13
_atom_site_aniso_U_12
C1 0.0256(14) 0.0174(13) 0.0143(15) 0.0033(12) 0.0107(11) 0.0035(11)
C2 0.0199(13) 0.0167(13) 0.0170(15) 0.0036(12) 0.0067(11) 0.0004(11)
C3 0.0257(14) 0.0115(12) 0.0203(16) 0.0039(12) 0.0110(12) 0.0034(11)
C4 0.0253(14) 0.0160(13) 0.0198(16) 0.0020(12) 0.0084(12) -0.0078(12)
C5 0.0187(13) 0.0228(14) 0.0194(16) 0.0050(13) 0.0095(11) -0.0025(12)
C6 0.0267(14) 0.0135(13) 0.0144(15) 0.0020(11) 0.0066(11) -0.0013(11)
C7 0.0175(13) 0.0178(13) 0.0168(15) 0.0052(12) 0.0055(11) 0.0014(11)
C8 0.0249(14) 0.0202(14) 0.0137(15) 0.0036(12) 0.0054(11) -0.0014(12)
C9 0.0216(13) 0.0223(14) 0.0197(16) 0.0072(13) 0.0119(12) 0.0042(12)
C10 0.0176(13) 0.0229(14) 0.0192(16) 0.0083(13) 0.0046(11) -0.0046(11)
C11 0.0160(12) 0.0206(14) 0.0152(15) 0.0024(12) 0.0070(11) 0.0030(11)
C12 0.0160(12) 0.0142(13) 0.0193(16) 0.0026(12) 0.0073(11) 0.0018(11)
C13 0.0150(12) 0.0159(13) 0.0167(15) 0.0002(12) 0.0051(11) 0.0005(11)
C14 0.0148(12) 0.0246(14) 0.0135(15) 0.0041(12) 0.0050(11) 0.0012(11)
C15 0.0201(13) 0.0149(13) 0.0211(16) 0.0062(12) 0.0100(11) 0.0024(11)
C16 0.0240(13) 0.0148(13) 0.0191(16) -0.0016(12) 0.0102(12) 0.0008(11)
C17 0.0303(14) 0.0153(13) 0.0118(15) -0.0014(11) 0.0084(12) -0.0020(12)
C18 0.0331(15) 0.0208(14) 0.0219(17) -0.0005(13) 0.0111(13) 0.0077(13)
C19 0.0567(19) 0.0131(14) 0.0234(18) 0.0017(13) 0.0137(15) 0.0038(14)
C20 0.0424(18) 0.0252(15) 0.0195(17) -0.0062(13) 0.0109(14) -0.0189(14)
C21 0.0255(14) 0.0269(15) 0.0136(15) -0.0066(13) 0.0023(12) -0.0063(12)
C22 0.080(2) 0.0169(15) 0.0188(18) -0.0075(14) 0.0199(17) -0.0127(16)
C23 0.0333(15) 0.0406(18) 0.0224(18) -0.0070(15) 0.0091(13) -0.0134(15)
C24 0.0345(16) 0.0294(16) 0.0134(16) 0.0003(13) -0.0015(13) -0.0009(13)
C25 0.0388(16) 0.0259(15) 0.0150(16) -0.0070(13) 0.0150(13) -0.0080(13)
C26 0.0444(17) 0.0287(16) 0.0188(17) -0.0061(14) 0.0081(14) 0.0142(14)
C27 0.0136(12) 0.0198(14) 0.0144(15) -0.0005(12) 0.0043(10) 0.0014(11)
C28 0.0126(12) 0.0118(12) 0.0182(15) -0.0007(11) 0.0034(11) 0.0013(10)
C29 0.0125(12) 0.0173(13) 0.0163(15) 0.0025(12) 0.0049(10) -0.0005(11)
C30 0.0133(11) 0.0193(14) 0.0139(14) -0.0022(12) 0.0041(10) 0.0013(11)
C31 0.0125(12) 0.0143(13) 0.0194(15) -0.0048(12) 0.0043(11) -0.0013(10)
C32 0.0158(12) 0.0138(13) 0.0183(15) 0.0029(12) 0.0047(11) 0.0005(11)
N1 0.0236(12) 0.0184(11) 0.0182(14) 0.0009(10) 0.0092(10) 0.0020(10)
N2 0.0200(11) 0.0232(13) 0.0182(14) 0.0037(11) 0.0049(10) 0.0052(10)
N3 0.0197(11) 0.0148(11) 0.0175(13) 0.0028(10) 0.0018(10) 0.0000(10)
N4 0.0183(11) 0.0230(12) 0.0167(13) -0.0022(11) 0.0048(10) 0.0010(10)
O1 0.0311(10) 0.0167(9) 0.0133(10) 0.0021(8) 0.0081(8) 0.0078(8)
O2 0.0700(15) 0.0262(11) 0.0445(15) 0.0145(11) 0.0391(13) 0.0129(11)
O3 0.0342(11) 0.0241(10) 0.0295(13) -0.0001(9) 0.0111(9) 0.0090(9)
O4 0.0385(11) 0.0261(11) 0.0184(12) -0.0045(9) 0.0001(9) 0.0004(9)
O5 0.0406(11) 0.0306(11) 0.0196(12) 0.0070(10) 0.0110(9) -0.0005(9)
O6 0.0285(9) 0.0166(9) 0.0127(10) 0.0023(8) 0.0071(8) -0.0014(8)
O7 0.0350(11) 0.0189(10) 0.0221(12) -0.0024(9) 0.0147(9) 0.0027(9)
O8 0.0277(10) 0.0215(10) 0.0289(12) -0.0005(9) 0.0122(9) -0.0069(9)
O9 0.0310(10) 0.0242(10) 0.0183(11) 0.0010(9) 0.0113(9) -0.0002(9)
O10 0.0371(11) 0.0361(12) 0.0193(12) -0.0126(10) 0.0074(9) -0.0163(10)
Fe1 0.01515(18) 0.01321(19) 0.0130(2) 0.00060(16) 0.00573(15) -0.00027(15)
Fe2 0.0238(2) 0.0150(2) 0.0131(2) 0.00102(17) 0.00519(16) -0.00093(16)
F1 0.0414(9) 0.0210(8) 0.0206(9) 0.0079(7) 0.0122(7) 0.0073(7)
F2 0.0279(8) 0.0171(8) 0.0222(9) -0.0051(7) 0.0069(7) -0.0036(7)

loop_
_atom_type_symbol
_atom_type_description
_atom_type_scat_dispersion_real
_atom_type_scat_dispersion_imag
_atom_type_scat_source
C C 0.0033 0.0016 'International Tables Vol C Tables 4.2.6.8 and 6.1.1.4'
N N 0.0061 0.0033 'International Tables Vol C Tables 4.2.6.8 and 6.1.1.4'
O O 0.0106 0.0060 'International Tables Vol C Tables 4.2.6.8 and 6.1.1.4'
Fe Fe 0.3463 0.8444 'International Tables Vol C Tables 4.2.6.8 and 6.1.1.4'
F F 0.0171 0.0103 'International Tables Vol C Tables 4.2.6.8 and 6.1.1.4'
H H 0.0000 0.0000 'International Tables Vol C Tables 4.2.6.8 and 6.1.1.4'

loop_
_geom_angle_atom_site_label_1
_geom_angle_atom_site_label_2
_geom_angle_atom_site_label_3
_geom_angle
O1 C1 C2 126.4(2)
O1 C1 C5 123.7(2)
C2 C1 C5 109.8(2)
O1 C1 Fe1 122.39(17)
C2 C1 Fe1 70.40(15)
C5 C1 Fe1 70.59(15)
C3 C2 C1 106.7(2)
C3 C2 Fe1 70.41(15)
C1 C2 Fe1 68.39(14)
C3 C2 H2 126.6
C1 C2 H2 126.6
Fe1 C2 H2 126.1
C2 C3 C4 108.7(2)
C2 C3 Fe1 69.11(14)
C4 C3 Fe1 69.36(14)
C2 C3 H3 125.6
C4 C3 H3 125.6
Fe1 C3 H3 127.5
C5 C4 C3 108.1(2)
C5 C4 Fe1 69.36(14)
C3 C4 Fe1 69.72(14)
C5 C4 H4 125.9
C3 C4 H4 125.9
Fe1 C4 H4 126.6
C4 C5 C1 106.7(2)
C4 C5 Fe1 69.93(14)
C1 C5 Fe1 68.21(14)
C4 C5 H5 126.7
C1 C5 H5 126.7
Fe1 C5 H5 126.7
C10 C6 C7 107.7(2)
C10 C6 Fe1 69.73(14)
C7 C6 Fe1 69.77(14)
C10 C6 H6 126.1
C7 C6 H6 126.1
Fe1 C6 H6 126.0
C8 C7 C6 108.4(2)
C8 C7 Fe1 70.23(14)
C6 C7 Fe1 69.44(14)
C8 C7 H7 125.8
C6 C7 H7 125.8
Fe1 C7 H7 126.1
C7 C8 C9 107.5(2)
C7 C8 Fe1 69.18(15)
C9 C8 Fe1 69.39(15)
C7 C8 H8 126.2
C9 C8 H8 126.2
Fe1 C8 H8 126.7
C10 C9 C8 108.0(2)
C10 C9 Fe1 69.36(15)
C8 C9 Fe1 69.84(14)
C10 C9 H9 126.0
C8 C9 H9 126.0
Fe1 C9 H9 126.4
C9 C10 C6 108.3(2)
C9 C10 Fe1 70.07(14)
C6 C10 Fe1 69.51(14)
C9 C10 H10 125.8
C6 C10 H10 125.8
Fe1 C10 H10 126.2
O1 C11 C16 123.9(2)
O1 C11 C12 118.0(2)
C16 C11 C12 117.9(2)
C13 C12 C11 121.9(2)
C13 C12 N1 116.7(2)
C11 C12 N1 121.4(2)
C12 C13 C14 119.4(2)
C12 C13 H13 120.3
C14 C13 H13 120.3
C15 C14 C13 119.1(2)
C15 C14 N2 123.3(2)
C13 C14 N2 117.6(2)
F1 C15 C16 117.5(2)
F1 C15 C14 120.5(2)
C16 C15 C14 121.9(2)
C15 C16 C11 119.7(2)
C15 C16 H16 120.2
C11 C16 H16 120.2
O6 C17 C18 125.1(2)
O6 C17 C21 125.1(2)
C18 C17 C21 109.8(2)
O6 C17 Fe2 122.42(17)
C18 C17 Fe2 71.03(16)
C21 C17 Fe2 71.06(15)
C19 C18 C17 106.6(2)
C19 C18 Fe2 69.84(16)
C17 C18 Fe2 67.98(15)
C19 C18 H18 126.7
C17 C18 H18 126.7
Fe2 C18 H18 127.0
C20 C19 C18 108.7(2)
C20 C19 Fe2 69.82(15)
C18 C19 Fe2 69.70(15)
C20 C19 H19 125.7
C18 C19 H19 125.7
Fe2 C19 H19 126.4
C19 C20 C21 108.9(2)
C19 C20 Fe2 69.95(15)
C21 C20 Fe2 69.67(15)
C19 C20 H20 125.6
C21 C20 H20 125.6
Fe2 C20 H20 126.4
C17 C21 C20 106.0(2)
C17 C21 Fe2 67.91(15)
C20 C21 Fe2 69.58(15)
C17 C21 H21 127.0
C20 C21 H21 127.0
Fe2 C21 H21 127.0
C23 C22 C26 108.7(3)
C23 C22 Fe2 71.44(16)
C26 C22 Fe2 69.73(16)
C23 C22 H22 125.7
C26 C22 H22 125.7
Fe2 C22 H22 124.8
C22 C23 C24 106.9(3)
C22 C23 Fe2 68.36(16)
C24 C23 Fe2 69.04(15)
C22 C23 H23 126.5
C24 C23 H23 126.5
Fe2 C23 H23 127.6
C25 C24 C23 107.8(2)
C25 C24 Fe2 69.51(15)
C23 C24 Fe2 70.27(16)
C25 C24 H24 126.1
C23 C24 H24 126.1
Fe2 C24 H24 125.7
C26 C25 C24 107.9(3)
C26 C25 Fe2 69.45(16)
C24 C25 Fe2 69.68(16)
C26 C25 H25 126.0
C24 C25 H25 126.0
Fe2 C25 H25 126.4
C25 C26 C22 108.6(3)
C25 C26 Fe2 70.73(16)
C22 C26 Fe2 69.36(16)
C25 C26 H26 125.7
C22 C26 H26 125.7
Fe2 C26 H26 125.8
O6 C27 C32 123.4(2)
O6 C27 C28 118.0(2)
C32 C27 C28 118.5(2)
C29 C28 C27 121.9(2)
C29 C28 N3 117.5(2)
C27 C28 N3 120.6(2)
C28 C29 C30 119.2(2)
C28 C29 H29 120.4
C30 C29 H29 120.4
C29 C30 C31 119.5(2)
C29 C30 N4 118.3(2)
C31 C30 N4 122.2(2)
F2 C31 C32 117.4(2)
F2 C31 C30 121.2(2)
C32 C31 C30 121.4(2)
C31 C32 C27 119.3(2)
C31 C32 H32 120.3
C27 C32 H32 120.3
O2 N1 O3 123.6(2)
O2 N1 C12 119.7(2)
O3 N1 C12 116.5(2)
O5 N2 O4 124.6(2)
O5 N2 C14 117.6(2)
O4 N2 C14 117.8(2)
O8 N3 O7 124.7(2)
O8 N3 C28 116.9(2)
O7 N3 C28 118.4(2)
O10 N4 O9 124.0(2)
O10 N4 C30 118.5(2)
O9 N4 C30 117.5(2)
C11 O1 C1 118.66(19)
C27 O6 C17 117.64(19)
C1 Fe1 C2 41.21(10)
C1 Fe1 C6 105.64(11)
C2 Fe1 C6 120.49(10)
C1 Fe1 C5 41.19(10)
C2 Fe1 C5 69.73(10)
C6 Fe1 C5 121.91(10)
C1 Fe1 C10 122.98(11)
C2 Fe1 C10 107.01(10)
C6 Fe1 C10 40.77(10)
C5 Fe1 C10 159.14(11)
C1 Fe1 C7 120.23(10)
C2 Fe1 C7 156.20(11)
C6 Fe1 C7 40.79(10)
C5 Fe1 C7 105.81(10)
C10 Fe1 C7 68.43(10)
C1 Fe1 C4 68.51(11)
C2 Fe1 C4 69.04(10)
C6 Fe1 C4 159.27(10)
C5 Fe1 C4 40.71(10)
C10 Fe1 C4 158.97(11)
C7 Fe1 C4 123.60(10)
C1 Fe1 C9 160.36(11)
C2 Fe1 C9 124.28(10)
C6 Fe1 C9 68.52(11)
C5 Fe1 C9 157.86(11)
C10 Fe1 C9 40.57(11)
C7 Fe1 C9 68.39(10)
C4 Fe1 C9 123.46(11)
C1 Fe1 C3 68.19(10)
C2 Fe1 C3 40.47(10)
C6 Fe1 C3 157.22(10)
C5 Fe1 C3 68.80(10)
C10 Fe1 C3 122.86(10)
C7 Fe1 C3 161.40(11)
C4 Fe1 C3 40.93(10)
C9 Fe1 C3 109.52(10)
C1 Fe1 C8 156.41(10)
C2 Fe1 C8 161.51(10)
C6 Fe1 C8 68.59(11)
C5 Fe1 C8 121.05(10)
C10 Fe1 C8 68.45(11)
C7 Fe1 C8 40.59(10)
C4 Fe1 C8 108.38(11)
C9 Fe1 C8 40.77(10)
C3 Fe1 C8 125.76(11)
C17 Fe2 C22 106.29(12)
C17 Fe2 C26 122.08(11)
C22 Fe2 C26 40.91(12)
C17 Fe2 C18 40.98(10)
C22 Fe2 C18 123.09(12)
C26 Fe2 C18 159.16(12)
C17 Fe2 C20 68.24(11)
C22 Fe2 C20 157.20(13)
C26 Fe2 C20 121.81(12)
C18 Fe2 C20 68.21(11)
C17 Fe2 C21 41.02(10)
C22 Fe2 C21 120.60(12)
C26 Fe2 C21 105.68(12)
C18 Fe2 C21 69.15(11)
C20 Fe2 C21 40.76(11)
C17 Fe2 C19 68.20(11)
C22 Fe2 C19 160.30(13)
C26 Fe2 C19 158.14(13)
C18 Fe2 C19 40.47(11)
C20 Fe2 C19 40.23(11)
C21 Fe2 C19 68.51(12)
C17 Fe2 C25 157.99(11)
C22 Fe2 C25 68.04(12)
C26 Fe2 C25 39.82(11)
C18 Fe2 C25 159.85(11)
C20 Fe2 C25 108.26(11)
C21 Fe2 C25 122.04(11)
C19 Fe2 C25 124.12(12)
C17 Fe2 C24 158.83(11)
C22 Fe2 C24 68.04(12)
C26 Fe2 C24 67.88(12)
C18 Fe2 C24 123.70(11)
C20 Fe2 C24 124.86(12)
C21 Fe2 C24 159.63(11)
C19 Fe2 C24 109.85(12)
C25 Fe2 C24 40.81(11)
C17 Fe2 C23 121.93(11)
C22 Fe2 C23 40.20(12)
C26 Fe2 C23 68.13(12)
C18 Fe2 C23 108.27(12)
C20 Fe2 C23 161.41(12)
C21 Fe2 C23 156.84(12)
C19 Fe2 C23 125.37(13)
C25 Fe2 C23 68.36(11)
C24 Fe2 C23 40.69(11)

loop_
_geom_bond_atom_site_label_1
_geom_bond_atom_site_label_2
_geom_bond_distance
C1 O1 1.409(3)
C1 C2 1.419(3)
C1 C5 1.420(4)
C1 Fe1 2.002(3)
C2 C3 1.409(4)
C2 Fe1 2.029(3)
C2 H2 0.9300
C3 C4 1.429(4)
C3 Fe1 2.046(2)
C3 H3 0.9300
C4 C5 1.417(4)
C4 Fe1 2.041(2)
C4 H4 0.9300
C5 Fe1 2.034(2)
C5 H5 0.9300
C6 C10 1.416(3)
C6 C7 1.417(3)
C6 Fe1 2.031(2)
C6 H6 0.9300
C7 C8 1.417(4)
C7 Fe1 2.035(2)
C7 H7 0.9300
C8 C9 1.425(3)
C8 Fe1 2.049(3)
C8 H8 0.9300
C9 C10 1.413(4)
C9 Fe1 2.043(3)
C9 H9 0.9300
C10 Fe1 2.034(2)
C10 H10 0.9300
C11 O1 1.348(3)
C11 C16 1.393(3)
C11 C12 1.401(3)
C12 C13 1.372(4)
C12 N1 1.466(3)
C13 C14 1.384(3)
C13 H13 0.9300
C14 C15 1.380(4)
C14 N2 1.463(3)
C15 F1 1.344(3)
C15 C16 1.373(4)
C16 H16 0.9300
C17 O6 1.400(3)
C17 C18 1.413(4)
C17 C21 1.415(4)
C17 Fe2 1.997(3)
C18 C19 1.410(4)
C18 Fe2 2.038(3)
C18 H18 0.9300
C19 C20 1.402(4)
C19 Fe2 2.039(3)
C19 H19 0.9300
C20 C21 1.420(4)
C20 Fe2 2.038(3)
C20 H20 0.9300
C21 Fe2 2.039(3)
C21 H21 0.9300
C22 C23 1.406(4)
C22 C26 1.417(4)
C22 Fe2 2.025(3)
C22 H22 0.9300
C23 C24 1.431(4)
C23 Fe2 2.065(3)
C23 H23 0.9300
C24 C25 1.428(4)
C24 Fe2 2.049(3)
C24 H24 0.9300
C25 C26 1.389(4)
C25 Fe2 2.047(3)
C25 H25 0.9300
C26 Fe2 2.030(3)
C26 H26 0.9300
C27 O6 1.346(3)
C27 C32 1.391(3)
C27 C28 1.401(3)
C28 C29 1.366(4)
C28 N3 1.471(3)
C29 C30 1.386(3)
C29 H29 0.9300
C30 C31 1.387(3)
C30 N4 1.456(3)
C31 F2 1.336(3)
C31 C32 1.381(4)
C32 H32 0.9300
N1 O2 1.207(3)
N1 O3 1.236(3)
N2 O5 1.225(3)
N2 O4 1.226(3)
N3 O8 1.227(3)
N3 O7 1.228(3)
N4 O10 1.226(3)
N4 O9 1.227(3)

loop_
_geom_torsion_atom_site_label_1
_geom_torsion_atom_site_label_2
_geom_torsion_atom_site_label_3
_geom_torsion_atom_site_label_4
_geom_torsion
O1 C1 C2 C3 176.6(2)
C5 C1 C2 C3 0.5(3)
Fe1 C1 C2 C3 60.30(17)
O1 C1 C2 Fe1 116.4(2)
C5 C1 C2 Fe1 -59.82(18)
C1 C2 C3 C4 -0.8(3)
Fe1 C2 C3 C4 58.16(18)
C1 C2 C3 Fe1 -59.00(17)
C2 C3 C4 C5 0.9(3)
Fe1 C3 C4 C5 58.90(17)
C2 C3 C4 Fe1 -58.01(18)
C3 C4 C5 C1 -0.6(3)
Fe1 C4 C5 C1 58.54(17)
C3 C4 C5 Fe1 -59.12(17)
O1 C1 C5 C4 -176.2(2)
C2 C1 C5 C4 0.1(3)
Fe1 C1 C5 C4 -59.64(17)
O1 C1 C5 Fe1 -116.6(2)
C2 C1 C5 Fe1 59.70(18)
C10 C6 C7 C8 0.0(3)
Fe1 C6 C7 C8 59.62(17)
C10 C6 C7 Fe1 -59.63(17)
C6 C7 C8 C9 -0.1(3)
Fe1 C7 C8 C9 59.01(18)
C6 C7 C8 Fe1 -59.12(18)
C7 C8 C9 C10 0.2(3)
Fe1 C8 C9 C10 59.07(18)
C7 C8 C9 Fe1 -58.88(17)
C8 C9 C10 C6 -0.2(3)
Fe1 C9 C10 C6 59.17(18)
C8 C9 C10 Fe1 -59.37(18)
C7 C6 C10 C9 0.1(3)
Fe1 C6 C10 C9 -59.53(18)
C7 C6 C10 Fe1 59.65(17)
O1 C11 C12 C13 -176.9(2)
C16 C11 C12 C13 -0.3(3)
O1 C11 C12 N1 2.8(3)
C16 C11 C12 N1 179.4(2)
C11 C12 C13 C14 -0.1(3)
N1 C12 C13 C14 -179.9(2)
C12 C13 C14 C15 0.6(3)
C12 C13 C14 N2 178.8(2)
C13 C14 C15 F1 -178.5(2)
N2 C14 C15 F1 3.4(4)
C13 C14 C15 C16 -0.7(4)
N2 C14 C15 C16 -178.8(2)
F1 C15 C16 C11 178.1(2)
C14 C15 C16 C11 0.2(4)
O1 C11 C16 C15 176.6(2)
C12 C11 C16 C15 0.3(3)
O6 C17 C18 C19 -176.3(2)
C21 C17 C18 C19 1.3(3)
Fe2 C17 C18 C19 -59.43(19)
O6 C17 C18 Fe2 -116.8(2)
C21 C17 C18 Fe2 60.77(19)
C17 C18 C19 C20 -0.9(3)
Fe2 C18 C19 C20 -59.10(19)
C17 C18 C19 Fe2 58.25(18)
C18 C19 C20 C21 0.1(3)
Fe2 C19 C20 C21 -58.96(19)
C18 C19 C20 Fe2 59.02(19)
O6 C17 C21 C20 176.3(2)
C18 C17 C21 C20 -1.3(3)
Fe2 C17 C21 C20 59.46(18)
O6 C17 C21 Fe2 116.8(2)
C18 C17 C21 Fe2 -60.75(19)
C19 C20 C21 C17 0.7(3)
Fe2 C20 C21 C17 -58.38(18)
C19 C20 C21 Fe2 59.13(19)
C26 C22 C23 C24 -1.6(3)
Fe2 C22 C23 C24 58.45(19)
C26 C22 C23 Fe2 -60.0(2)
C22 C23 C24 C25 1.6(3)
Fe2 C23 C24 C25 59.60(19)
C22 C23 C24 Fe2 -58.03(19)
C23 C24 C25 C26 -1.0(3)
Fe2 C24 C25 C26 59.11(19)
C23 C24 C25 Fe2 -60.1(2)
C24 C25 C26 C22 0.0(3)
Fe2 C25 C26 C22 59.24(19)
C24 C25 C26 Fe2 -59.26(19)
C23 C22 C26 C25 1.0(3)
Fe2 C22 C26 C25 -60.1(2)
C23 C22 C26 Fe2 61.1(2)
O6 C27 C28 C29 -175.8(2)
C32 C27 C28 C29 1.0(3)
O6 C27 C28 N3 4.4(3)
C32 C27 C28 N3 -178.8(2)
C27 C28 C29 C30 -2.9(3)
N3 C28 C29 C30 176.8(2)
C28 C29 C30 C31 2.5(3)
C28 C29 C30 N4 -178.7(2)
C29 C30 C31 F2 177.3(2)
N4 C30 C31 F2 -1.5(3)
C29 C30 C31 C32 -0.1(4)
N4 C30 C31 C32 -178.9(2)
F2 C31 C32 C27 -179.3(2)
C30 C31 C32 C27 -1.8(3)
O6 C27 C32 C31 178.1(2)
C28 C27 C32 C31 1.4(3)
C13 C12 N1 O2 -138.0(3)
C11 C12 N1 O2 42.3(3)
C13 C12 N1 O3 39.1(3)
C11 C12 N1 O3 -140.6(2)
C15 C14 N2 O5 25.4(3)
C13 C14 N2 O5 -152.7(2)
C15 C14 N2 O4 -155.7(2)
C13 C14 N2 O4 26.2(3)
C29 C28 N3 O8 38.5(3)
C27 C28 N3 O8 -141.8(2)
C29 C28 N3 O7 -139.7(2)
C27 C28 N3 O7 40.1(3)
C29 C30 N4 O10 160.4(2)
C31 C30 N4 O10 -20.8(3)
C29 C30 N4 O9 -19.5(3)
C31 C30 N4 O9 159.3(2)
C16 C11 O1 C1 12.9(3)
C12 C11 O1 C1 -170.8(2)
C2 C1 O1 C11 59.6(3)
C5 C1 O1 C11 -124.7(3)
Fe1 C1 O1 C11 148.13(18)
C32 C27 O6 C17 3.8(3)
C28 C27 O6 C17 -179.5(2)
C18 C17 O6 C27 -92.9(3)
C21 C17 O6 C27 89.9(3)
Fe2 C17 O6 C27 178.49(16)
